data_4068889
loop_
_publ_author_name
'Zang, Shuang-Quan'
'Han, Jie'
'Mak, Thomas C. W.'

_publ_section_title
;
 Silver(I)&#x2212;Organic Networks Assembled with the Flexible
 Prop-2-ynyloxybenzene Ligand:In SituRecrystallization and Unusual
 Silver&#x2212;Aromatic Interaction
;
_journal_issue 9
_journal_name_full Organometallics
_journal_page_first 2677
_journal_paper_doi 10.1021/om801143q
_journal_volume 28
_journal_year 2009
_chemical_formula_moiety 'C27 H13 Ag7 F30 O16,  0.25(H4 O2), 0.5(H2 O)'
_chemical_formula_sum 'C27 H15 Ag7 F30 O17'
_chemical_formula_weight 1936.48
_chemical_name_systematic
; 
 ? 
;
_space_group_IT_number 2
_symmetry_cell_setting triclinic
_symmetry_space_group_name_Hall '-P 1'
_symmetry_space_group_name_H-M 'P -1'
_atom_sites_solution_hydrogens geom
_atom_sites_solution_primary direct
_atom_sites_solution_secondary difmap
_audit_creation_method SHELXL-97
_cell_angle_alpha 95.1200(10)
_cell_angle_beta 98.9940(10)
_cell_angle_gamma 90.8920(10)
_cell_formula_units_Z 2
_cell_length_a 12.3782(5)
_cell_length_b 14.3569(6)
_cell_length_c 14.7152(6)
_cell_measurement_reflns_used 954
_cell_measurement_temperature 293(2)
_cell_measurement_theta_max 27.88
_cell_measurement_theta_min 2.35
_cell_volume 2571.46(18)
_computing_cell_refinement SMART
_computing_data_collection 'SMART (Bruker, 2000)'
_computing_data_reduction 'SAINT (Bruker, 2000)'
_computing_molecular_graphics SHELXTL
_computing_publication_material SHELXTL
_computing_structure_refinement SHELXTL
_computing_structure_solution 'SHELXTL (Bruker, 2000)'
_diffrn_ambient_temperature 293(2)
_diffrn_measured_fraction_theta_full 0.998
_diffrn_measured_fraction_theta_max 0.998
_diffrn_measurement_device_type 'CCD area detector'
_diffrn_measurement_method 'phi and omega scans'
_diffrn_radiation_monochromator graphite
_diffrn_radiation_source 'fine-focus sealed tube'
_diffrn_radiation_type MoK\a
_diffrn_radiation_wavelength 0.71073
_diffrn_reflns_av_R_equivalents 0.0195
_diffrn_reflns_av_sigmaI/netI 0.0088
_diffrn_reflns_limit_h_max 14
_diffrn_reflns_limit_h_min -14
_diffrn_reflns_limit_k_max 17
_diffrn_reflns_limit_k_min -12
_diffrn_reflns_limit_l_max 17
_diffrn_reflns_limit_l_min -17
_diffrn_reflns_number 94948
_diffrn_reflns_theta_full 25.00
_diffrn_reflns_theta_max 25.00
_diffrn_reflns_theta_min 2.00
_exptl_absorpt_coefficient_mu 2.780
_exptl_absorpt_correction_T_max 0.756
_exptl_absorpt_correction_T_min 0.722
_exptl_absorpt_correction_type multi-scan
_exptl_absorpt_process_details 'SADABS(Bruker, 2000)'
_exptl_crystal_colour colourless
_exptl_crystal_density_diffrn 2.501
_exptl_crystal_density_method 'not measured'
_exptl_crystal_description needle
_exptl_crystal_F_000 1824
_exptl_crystal_size_max 0.3
_exptl_crystal_size_mid 0.1
_exptl_crystal_size_min 0.1
_refine_diff_density_max 1.477
_refine_diff_density_min -1.436
_refine_diff_density_rms 0.147
_refine_ls_extinction_method none
_refine_ls_goodness_of_fit_ref 1.063
_refine_ls_hydrogen_treatment constr
_refine_ls_matrix_type full
_refine_ls_number_parameters 731
_refine_ls_number_reflns 9030
_refine_ls_number_restraints 39
_refine_ls_restrained_S_all 1.066
_refine_ls_R_factor_all 0.0561
_refine_ls_R_factor_gt 0.0501
_refine_ls_shift/su_max 0.000
_refine_ls_shift/su_mean 0.000
_refine_ls_structure_factor_coef Fsqd
_refine_ls_weighting_details 'calc w=1/[\s^2^(Fo^2^)+(0.0980P)^2^+8.8117P] where P=(Fo^2^+2Fc^2^)/3'
_refine_ls_weighting_scheme calc
_refine_ls_wR_factor_gt 0.1500
_refine_ls_wR_factor_ref 0.1567
_reflns_number_gt 8018
_reflns_number_total 9030
_reflns_threshold_expression >2sigma(I)
_cod_data_source_file om801143q_si_001.cif
_cod_data_source_block 4
_cod_database_code 4068889

loop_
_symmetry_equiv_pos_as_xyz
'x, y, z'
'-x, -y, -z'

loop_
_atom_site_label
_atom_site_type_symbol
_atom_site_fract_x
_atom_site_fract_y
_atom_site_fract_z
_atom_site_U_iso_or_equiv
_atom_site_adp_type
_atom_site_occupancy
_atom_site_symmetry_multiplicity
_atom_site_calc_flag
_atom_site_refinement_flags
Ag1 Ag 0.63122(4) 0.15244(4) 0.26609(4) 0.05619(16) Uani 1 1 d .
Ag2 Ag 0.52153(4) 0.01503(4) 0.12617(4) 0.05326(15) Uani 1 1 d .
Ag3 Ag 0.43507(5) 0.20388(4) 0.14916(4) 0.05708(16) Uani 1 1 d .
Ag4 Ag 0.43858(8) 0.23142(5) 0.35393(5) 0.0938(3) Uani 1 1 d .
Ag5 Ag 0.54748(4) 0.06266(4) 0.40895(4) 0.05651(16) Uani 1 1 d .
Ag6 Ag 0.50134(5) 0.41428(4) 0.04332(5) 0.06763(19) Uani 1 1 d .
Ag7 Ag 0.90415(5) 0.20365(5) 0.26798(5) 0.0810(2) Uani 1 1 d .
C1 C 0.4648(5) 0.0933(4) 0.2507(4) 0.0438(13) Uani 1 1 d .
C2 C 0.3945(6) 0.0538(5) 0.2813(5) 0.0579(16) Uani 1 1 d .
C3 C 0.2901(3) 0.0102(3) 0.3019(3) 0.088(3) Uani 1 1 d .
H3A H 0.2487 -0.0193 0.2450 0.105 Uiso 1 1 calc R
H3B H 0.3085 -0.0380 0.3434 0.105 Uiso 1 1 calc R
C4 C 0.1768(3) 0.1429(3) 0.2911(3) 0.084(3) Uani 1 1 d R
C5 C 0.1268(3) 0.2096(3) 0.3436(3) 0.103(4) Uani 1 1 d R
H5 H 0.1282 0.2047 0.4063 0.124 Uiso 1 1 calc R
C6 C 0.0747(3) 0.2837(3) 0.3022(3) 0.135(7) Uani 1 1 d R
H6 H 0.0413 0.3284 0.3373 0.162 Uiso 1 1 d R
C7 C 0.0727(3) 0.2911(3) 0.2084(3) 0.123(5) Uani 1 1 d R
H7 H 0.0378 0.3407 0.1807 0.147 Uiso 1 1 d R
C8 C 0.1226(3) 0.2244(3) 0.1560(3) 0.097(3) Uani 1 1 d R
H8 H 0.1213 0.2293 0.0932 0.117 Uiso 1 1 d R
C9 C 0.1747(3) 0.1503(3) 0.1973(3) 0.079(2) Uani 1 1 d R
H9 H 0.2081 0.1056 0.1622 0.095 Uiso 1 1 d R
O1 O 0.2247(6) 0.0759(7) 0.3423(6) 0.110(3) Uani 1 1 d .
O2 O 0.7727(4) 0.0938(3) 0.1844(4) 0.0566(11) Uani 1 1 d .
O3 O 0.6961(4) -0.0399(3) 0.1101(4) 0.0552(11) Uani 1 1 d .
C10 C 0.7737(5) 0.0162(5) 0.1395(5) 0.0516(15) Uani 1 1 d .
C11 C 0.8858(6) -0.0140(6) 0.1150(7) 0.074(2) Uani 1 1 d .
C12 C 0.9496(7) -0.0675(6) 0.1884(10) 0.134(6) Uani 1 1 d D
F1 F 0.9618(7) -0.0172(8) 0.2680(6) 0.161(4) Uani 1 1 d D
F2 F 0.8933(7) -0.1446(6) 0.1914(9) 0.215(7) Uani 1 1 d D
F3 F 1.0457(5) -0.0874(6) 0.1662(9) 0.206(6) Uani 1 1 d D
F4 F 0.9501(4) 0.0611(4) 0.1071(4) 0.0901(16) Uani 1 1 d .
F5 F 0.8739(5) -0.0630(6) 0.0310(5) 0.126(3) Uani 1 1 d .
O4 O 0.7857(4) 0.1627(4) 0.3796(3) 0.0691(14) Uani 1 1 d .
O5 O 0.7092(5) 0.1084(6) 0.4917(4) 0.090(2) Uani 1 1 d .
C13 C 0.7840(6) 0.1414(6) 0.4580(5) 0.0640(18) Uani 1 1 d .
C14 C 0.8925(8) 0.1600(10) 0.5281(6) 0.097(3) Uani 1 1 d .
C15 C 0.8827(7) 0.2244(9) 0.6091(8) 0.125(5) Uani 1 1 d D
F6 F 0.8354(9) 0.3003(6) 0.5795(7) 0.175(4) Uani 1 1 d D
F7 F 0.8228(9) 0.1891(8) 0.6646(6) 0.186(5) Uani 1 1 d D
F8 F 0.9806(7) 0.2483(8) 0.6557(6) 0.179(4) Uani 1 1 d D
F9 F 0.9202(9) 0.0779(8) 0.5672(7) 0.179(5) Uani 1 1 d .
F10 F 0.9717(6) 0.1864(13) 0.4881(6) 0.237(8) Uani 1 1 d .
O6 O 0.5496(4) 0.0996(3) -0.0092(3) 0.0560(11) Uani 1 1 d .
O7 O 0.5789(4) 0.2443(3) 0.0592(4) 0.0586(11) Uani 1 1 d .
C16 C 0.5891(6) 0.1801(5) -0.0009(4) 0.0508(14) Uani 1 1 d .
C17 C 0.6558(10) 0.2080(8) -0.0726(7) 0.092(3) Uani 1 1 d D
C18 C 0.7698(10) 0.2210(7) -0.0450(6) 0.128(5) Uani 1 1 d D
F11 F 0.8061(8) 0.2679(10) 0.0351(7) 0.214(7) Uani 1 1 d D
F12 F 0.7888(11) 0.1307(9) -0.0342(9) 0.289(12) Uani 1 1 d D
F13 F 0.8310(7) 0.2470(6) -0.1043(6) 0.149(4) Uani 1 1 d D
F14 F 0.6341(9) 0.1618(7) -0.1504(4) 0.154(4) Uani 1 1 d .
F15 F 0.6371(15) 0.3053(8) -0.0888(10) 0.299(11) Uani 1 1 d .
O8 O 0.4424(5) 0.0882(4) 0.5293(4) 0.0699(15) Uani 1 1 d .
O9 O 0.3804(8) 0.2247(5) 0.4944(4) 0.101(3) Uani 1 1 d .
C19 C 0.3916(9) 0.1593(6) 0.5409(6) 0.076(2) Uani 1 1 d .
C20 C 0.3306(14) 0.1682(9) 0.6280(9) 0.123(5) Uani 1 1 d D
C21 C 0.3811(15) 0.2203(12) 0.7038(11) 0.221(16) Uani 1 1 d D
F16 F 0.395(2) 0.2999(12) 0.6816(10) 0.315(15) Uani 1 1 d D
F17 F 0.3344(17) 0.2195(10) 0.7731(9) 0.297(11) Uani 1 1 d D
F18 F 0.4669(17) 0.175(2) 0.7112(10) 0.45(2) Uani 1 1 d D
F19 F 0.2273(8) 0.2066(10) 0.6060(7) 0.186(5) Uani 1 1 d .
F20 F 0.3010(16) 0.0840(6) 0.6494(10) 0.257(9) Uani 1 1 d .
O10 O 0.4195(6) 0.3637(4) 0.1791(4) 0.0742(15) Uani 1 1 d .
O11 O 0.3676(7) 0.3690(4) 0.3163(5) 0.092(2) Uani 1 1 d .
C22 C 0.3872(9) 0.4016(5) 0.2455(7) 0.078(2) Uani 1 1 d .
C23 C 0.3651(18) 0.5078(9) 0.2423(10) 0.152(8) Uani 1 1 d D
C24 C 0.2642(14) 0.5391(6) 0.2308(8) 0.204(13) Uani 1 1 d D
F21 F 0.2524(14) 0.4996(7) 0.1440(7) 0.241(9) Uani 1 1 d D
F22 F 0.2043(8) 0.5004(6) 0.2846(9) 0.187(5) Uani 1 1 d D
F23 F 0.2671(12) 0.6328(6) 0.2406(8) 0.224(7) Uani 1 1 d D
F24 F 0.4385(8) 0.5519(5) 0.1977(8) 0.154(4) Uani 1 1 d .
F25 F 0.4075(13) 0.5581(6) 0.3431(8) 0.203(6) Uani 1 1 d .
O12 O 0.3436(5) 0.3936(4) -0.0498(4) 0.0734(15) Uani 1 1 d .
O13 O 0.3385(5) 0.5298(5) -0.1125(5) 0.0837(18) Uani 1 1 d .
C25 C 0.3016(7) 0.4522(7) -0.0980(6) 0.071(2) Uani 1 1 d .
C26 C 0.1835(11) 0.4271(10) -0.1498(10) 0.120(5) Uani 1 1 d .
C27 C 0.0945(11) 0.4363(9) -0.1002(11) 0.208(13) Uani 1 1 d D
F26 F 0.1140(11) 0.3709(14) -0.0438(13) 0.319(15) Uani 1 1 d D
F27 F 0.1037(8) 0.5200(12) -0.0577(12) 0.257(9) Uani 1 1 d D
F28 F 0.0015(6) 0.4215(7) -0.1564(10) 0.202(6) Uani 1 1 d D
F29 F 0.1793(8) 0.3472(13) -0.1914(14) 0.325(14) Uani 1 1 d .
F30 F 0.1479(12) 0.4990(16) -0.2102(12) 0.336(15) Uani 1 1 d .
O1W O 0.7301(5) 0.2965(4) 0.2379(4) 0.0698(13) Uani 1 1 d .
H1WA H 0.7267 0.3428 0.2776 0.084 Uiso 1 1 d R
H1WB H 0.7150 0.3121 0.1831 0.084 Uiso 1 1 d R
O2W O 0.3135(4) 0.2089(4) 0.0120(4) 0.0644(13) Uani 1 1 d .
H2WC H 0.3337 0.1717 -0.0300 0.077 Uiso 1 1 d R
H2WA H 0.3123 0.2623 -0.0036 0.077 Uiso 1 1 d R
O3W O 0.5994(13) 0.3202(14) 0.4381(15) 0.299(14) Uani 1 1 d .
H3WA H 0.5796 0.3599 0.4782 0.449 Uiso 1 1 d R
H3WC H 0.6291 0.3487 0.3997 0.449 Uiso 1 1 d R
O4W O 0.333(2) 0.4115(16) 0.4942(15) 0.192(13) Uani 0.50 1 d P
H4WB H 0.3438 0.3559 0.5083 0.230 Uiso 0.50 1 d PR
H4WA H 0.3386 0.4126 0.4374 0.230 Uiso 0.50 1 d PR
O5W O 0.092(7) 0.531(5) 0.555(4) 0.30(5) Uani 0.25 1 d P
H5WA H 0.0953 0.5902 0.5524 0.357 Uiso 0.25 1 d PR
H5WC H 0.0823 0.5197 0.6088 0.357 Uiso 0.25 1 d PR
O6W O 0.665(3) 0.452(2) 0.333(2) 0.103(9) Uani 0.25 1 d P
H6WA H 0.6246 0.4945 0.3116 0.124 Uiso 0.25 1 d PR
H6WB H 0.7230 0.4736 0.3674 0.124 Uiso 0.25 1 d PR

loop_
_atom_site_aniso_label
_atom_site_aniso_U_11
_atom_site_aniso_U_22
_atom_site_aniso_U_33
_atom_site_aniso_U_23
_atom_site_aniso_U_13
_atom_site_aniso_U_12
Ag1 0.0395(3) 0.0752(4) 0.0533(3) 0.0036(2) 0.0081(2) -0.0105(2)
Ag2 0.0539(3) 0.0537(3) 0.0518(3) -0.0017(2) 0.0108(2) 0.0018(2)
Ag3 0.0711(3) 0.0483(3) 0.0544(3) 0.0180(2) 0.0098(2) 0.0064(2)
Ag4 0.1638(8) 0.0661(4) 0.0625(4) 0.0205(3) 0.0398(4) 0.0463(4)
Ag5 0.0569(3) 0.0644(3) 0.0524(3) 0.0232(2) 0.0112(2) 0.0052(2)
Ag6 0.0618(3) 0.0582(3) 0.0848(4) 0.0308(3) 0.0043(3) -0.0028(2)
Ag7 0.0466(3) 0.0964(5) 0.0972(5) -0.0154(4) 0.0187(3) -0.0186(3)
C1 0.041(3) 0.048(3) 0.045(3) 0.014(3) 0.009(2) 0.003(2)
C2 0.051(4) 0.058(4) 0.068(4) 0.011(3) 0.018(3) -0.006(3)
C3 0.070(5) 0.085(6) 0.119(8) 0.028(6) 0.040(5) -0.013(4)
C4 0.040(4) 0.105(7) 0.109(7) 0.028(6) 0.012(4) -0.011(4)
C5 0.058(5) 0.160(11) 0.090(7) -0.021(7) 0.027(5) -0.021(6)
C6 0.055(6) 0.143(12) 0.192(15) -0.082(12) 0.031(8) -0.030(6)
C7 0.066(6) 0.084(7) 0.212(16) 0.002(9) 0.011(8) -0.011(5)
C8 0.060(5) 0.126(9) 0.103(8) 0.019(7) -0.001(5) -0.007(5)
C9 0.044(4) 0.094(6) 0.097(6) -0.006(5) 0.016(4) -0.010(4)
O1 0.073(4) 0.161(8) 0.106(5) 0.038(5) 0.035(4) 0.000(4)
O2 0.046(2) 0.055(3) 0.067(3) -0.012(2) 0.014(2) -0.0046(19)
O3 0.040(2) 0.050(2) 0.073(3) -0.001(2) 0.003(2) -0.0026(18)
C10 0.037(3) 0.060(4) 0.057(4) 0.006(3) 0.004(3) 0.003(3)
C11 0.048(4) 0.073(5) 0.096(6) -0.024(4) 0.017(4) -0.008(3)
C12 0.060(6) 0.088(8) 0.26(2) 0.036(10) 0.015(9) 0.024(6)
F1 0.130(7) 0.203(10) 0.135(7) 0.034(7) -0.040(5) 0.047(7)
F2 0.118(6) 0.114(6) 0.41(2) 0.128(9) -0.026(9) 0.008(5)
F3 0.060(4) 0.148(7) 0.398(18) -0.019(9) 0.014(6) 0.045(4)
F4 0.056(3) 0.099(4) 0.117(4) -0.007(3) 0.032(3) -0.019(2)
F5 0.079(4) 0.160(6) 0.129(5) -0.080(5) 0.040(4) -0.021(4)
O4 0.054(3) 0.104(4) 0.048(3) 0.015(3) -0.001(2) -0.008(3)
O5 0.066(4) 0.140(6) 0.064(3) 0.028(4) 0.001(3) -0.018(4)
C13 0.053(4) 0.082(5) 0.055(4) 0.007(4) 0.001(3) 0.000(4)
C14 0.069(5) 0.164(11) 0.055(5) 0.023(6) -0.006(4) -0.009(6)
C15 0.145(12) 0.147(12) 0.070(7) 0.013(7) -0.016(7) -0.058(10)
F6 0.230(12) 0.112(6) 0.157(8) -0.016(6) -0.031(8) -0.014(7)
F7 0.242(12) 0.225(11) 0.086(5) 0.004(6) 0.027(6) -0.093(10)
F8 0.155(8) 0.230(11) 0.118(6) -0.013(7) -0.056(6) -0.056(7)
F9 0.168(9) 0.178(9) 0.165(8) 0.049(7) -0.076(7) 0.031(7)
F10 0.057(4) 0.55(3) 0.094(5) 0.037(9) -0.004(3) -0.075(8)
O6 0.072(3) 0.043(2) 0.051(2) 0.0047(19) 0.003(2) -0.008(2)
O7 0.066(3) 0.047(2) 0.064(3) 0.005(2) 0.017(2) -0.006(2)
C16 0.055(4) 0.052(4) 0.046(3) 0.010(3) 0.005(3) -0.007(3)
C17 0.121(8) 0.093(7) 0.070(6) -0.002(5) 0.042(6) -0.033(6)
C18 0.095(8) 0.203(16) 0.110(9) 0.066(10) 0.060(8) 0.037(9)
F11 0.115(7) 0.346(18) 0.176(9) -0.071(11) 0.067(7) -0.106(9)
F12 0.286(16) 0.38(2) 0.301(17) 0.263(18) 0.211(15) 0.235(16)
F13 0.139(6) 0.154(7) 0.194(8) 0.071(6) 0.121(6) 0.023(5)
F14 0.203(9) 0.208(9) 0.059(3) -0.001(4) 0.052(4) -0.049(7)
F15 0.52(2) 0.196(10) 0.307(15) 0.215(11) 0.319(18) 0.231(14)
O8 0.094(4) 0.061(3) 0.068(3) 0.023(2) 0.041(3) 0.021(3)
O9 0.176(8) 0.074(4) 0.068(4) 0.025(3) 0.049(4) 0.054(4)
C19 0.114(7) 0.059(4) 0.067(5) 0.017(4) 0.040(5) 0.025(5)
C20 0.212(16) 0.094(8) 0.088(8) 0.036(6) 0.083(9) 0.070(9)
C21 0.23(2) 0.38(4) 0.070(9) 0.022(17) 0.042(12) 0.16(3)
F16 0.56(4) 0.245(16) 0.138(11) -0.065(11) 0.128(16) -0.23(2)
F17 0.57(3) 0.232(14) 0.150(9) 0.044(9) 0.219(16) 0.145(17)
F18 0.34(3) 0.88(7) 0.110(10) -0.04(2) -0.023(12) 0.32(4)
F19 0.115(6) 0.316(15) 0.143(8) 0.014(8) 0.071(6) 0.056(8)
F20 0.48(2) 0.093(5) 0.282(14) 0.027(7) 0.312(17) 0.029(9)
O10 0.112(5) 0.043(3) 0.076(4) 0.013(2) 0.036(3) 0.008(3)
O11 0.150(6) 0.061(3) 0.076(4) 0.020(3) 0.042(4) 0.027(4)
C22 0.117(7) 0.045(4) 0.080(6) 0.017(4) 0.029(5) 0.021(4)
C23 0.29(2) 0.076(7) 0.116(10) 0.043(7) 0.103(13) 0.069(11)
C24 0.22(2) 0.156(17) 0.30(3) 0.12(2) 0.15(2) 0.128(17)
F21 0.39(2) 0.171(10) 0.130(8) -0.009(7) -0.044(11) 0.128(13)
F22 0.164(9) 0.153(8) 0.287(14) 0.113(9) 0.113(9) 0.067(7)
F23 0.387(18) 0.114(6) 0.237(11) 0.101(7) 0.196(12) 0.152(9)
F24 0.208(9) 0.071(4) 0.222(10) 0.054(5) 0.133(8) 0.031(5)
F25 0.334(17) 0.075(5) 0.167(9) -0.013(5) -0.045(10) -0.020(7)
O12 0.071(3) 0.064(3) 0.083(4) 0.015(3) 0.000(3) -0.009(3)
O13 0.065(3) 0.080(4) 0.104(5) 0.034(3) -0.007(3) -0.005(3)
C25 0.055(4) 0.084(6) 0.073(5) 0.002(4) 0.007(4) -0.007(4)
C26 0.100(9) 0.127(10) 0.118(9) 0.038(8) -0.040(7) -0.040(7)
C27 0.052(7) 0.152(16) 0.41(4) 0.00(2) 0.018(14) 0.006(9)
F26 0.129(10) 0.42(3) 0.42(3) 0.29(3) -0.039(13) -0.066(13)
F27 0.098(7) 0.268(17) 0.38(2) -0.118(16) 0.049(10) 0.005(9)
F28 0.055(4) 0.204(10) 0.321(16) 0.006(10) -0.037(6) -0.001(5)
F29 0.103(7) 0.35(2) 0.44(3) -0.31(2) -0.041(10) 0.010(9)
F30 0.195(12) 0.51(3) 0.280(17) 0.29(2) -0.147(12) -0.198(16)
O1W 0.073(3) 0.069(3) 0.067(3) 0.013(3) 0.007(3) -0.005(3)
O2W 0.069(3) 0.052(3) 0.066(3) 0.004(2) -0.005(2) 0.001(2)
O3W 0.152(12) 0.30(2) 0.37(3) -0.19(2) -0.091(14) 0.094(13)
O4W 0.32(3) 0.157(18) 0.130(16) 0.120(15) 0.069(19) 0.11(2)
O5W 0.49(12) 0.31(8) 0.19(5) 0.22(6) 0.22(7) 0.25(9)
O6W 0.12(2) 0.072(16) 0.11(2) 0.009(15) 0.014(18) -0.010(15)

loop_
_atom_type_symbol
_atom_type_description
_atom_type_scat_dispersion_real
_atom_type_scat_dispersion_imag
_atom_type_scat_source
C C 0.0033 0.0016 'International Tables Vol C Tables 4.2.6.8 and 6.1.1.4'
H H 0.0000 0.0000 'International Tables Vol C Tables 4.2.6.8 and 6.1.1.4'
O O 0.0106 0.0060 'International Tables Vol C Tables 4.2.6.8 and 6.1.1.4'
F F 0.0171 0.0103 'International Tables Vol C Tables 4.2.6.8 and 6.1.1.4'
Ag Ag -0.8971 1.1015 'International Tables Vol C Tables 4.2.6.8 and 6.1.1.4'

loop_
_geom_angle_atom_site_label_1
_geom_angle_atom_site_label_2
_geom_angle_atom_site_label_3
_geom_angle
_geom_angle_site_symmetry_1
_geom_angle_site_symmetry_3
C1 Ag1 O4 136.3(2) . .
C1 Ag1 O2 125.7(2) . .
O4 Ag1 O2 76.72(18) . .
C1 Ag1 O1W 140.3(2) . .
O4 Ag1 O1W 76.09(19) . .
O2 Ag1 O1W 76.47(18) . .
C1 Ag1 Ag5 56.50(15) . .
O4 Ag1 Ag5 79.79(13) . .
O2 Ag1 Ag5 125.31(13) . .
O1W Ag1 Ag5 142.21(14) . .
C1 Ag1 Ag2 51.14(16) . .
O4 Ag1 Ag2 137.91(16) . .
O2 Ag1 Ag2 75.43(11) . .
O1W Ag1 Ag2 125.88(14) . .
Ag5 Ag1 Ag2 91.32(2) . .
C1 Ag1 Ag3 50.80(15) . .
O4 Ag1 Ag3 160.84(16) . .
O2 Ag1 Ag3 114.65(13) . .
O1W Ag1 Ag3 91.20(13) . .
Ag5 Ag1 Ag3 103.23(2) . .
Ag2 Ag1 Ag3 61.247(18) . .
C1 Ag1 Ag4 52.21(16) . .
O4 Ag1 Ag4 108.03(14) . .
O2 Ag1 Ag4 174.86(13) . .
O1W Ag1 Ag4 102.50(14) . .
Ag5 Ag1 Ag4 58.418(19) . .
Ag2 Ag1 Ag4 101.53(3) . .
Ag3 Ag1 Ag4 60.24(2) . .
C1 Ag2 O6 137.2(2) . 2_655
C1 Ag2 O3 129.13(19) . .
O6 Ag2 O3 87.49(17) 2_655 .
C1 Ag2 O6 120.09(18) . .
O6 Ag2 O6 81.45(16) 2_655 .
O3 Ag2 O6 82.17(18) . .
C1 Ag2 Ag1 48.47(15) . .
O6 Ag2 Ag1 174.14(13) 2_655 .
O3 Ag2 Ag1 86.75(11) . .
O6 Ag2 Ag1 96.67(10) . .
C1 Ag2 Ag3 49.63(15) . .
O6 Ag2 Ag3 124.40(12) 2_655 .
O3 Ag2 Ag3 132.91(11) . .
O6 Ag2 Ag3 71.31(11) . .
Ag1 Ag2 Ag3 59.625(19) . .
C1 Ag3 O10 128.9(2) . .
C1 Ag3 O2W 132.2(2) . .
O10 Ag3 O2W 89.2(2) . .
C1 Ag3 O7 120.04(19) . .
O10 Ag3 O7 85.69(18) . .
O2W Ag3 O7 85.92(19) . .
C1 Ag3 Ag1 48.25(15) . .
O10 Ag3 Ag1 106.78(17) . .
O2W Ag3 Ag1 156.31(14) . .
O7 Ag3 Ag1 78.19(12) . .
C1 Ag3 Ag2 49.73(16) . .
O10 Ag3 Ag2 163.64(17) . .
O2W Ag3 Ag2 101.92(13) . .
O7 Ag3 Ag2 83.23(11) . .
Ag1 Ag3 Ag2 59.129(18) . .
C1 Ag3 Ag4 53.18(16) . .
O10 Ag3 Ag4 75.98(14) . .
O2W Ag3 Ag4 139.86(15) . .
O7 Ag3 Ag4 128.72(12) . .
Ag1 Ag3 Ag4 62.80(2) . .
Ag2 Ag3 Ag4 101.85(2) . .
O11 Ag4 O9 99.2(2) . .
O11 Ag4 C1 128.2(2) . .
O9 Ag4 C1 123.7(2) . .
O11 Ag4 O3W 87.6(5) . .
O9 Ag4 O3W 87.0(7) . .
C1 Ag4 O3W 119.0(4) . .
O11 Ag4 C2 132.8(3) . .
O9 Ag4 C2 100.1(2) . .
C1 Ag4 C2 26.4(2) . .
O3W Ag4 C2 135.9(4) . .
O11 Ag4 Ag5 175.1(2) . .
O9 Ag4 Ag5 81.22(15) . .
C1 Ag4 Ag5 54.20(13) . .
O3W Ag4 Ag5 87.5(5) . .
C2 Ag4 Ag5 51.59(16) . .
O11 Ag4 Ag3 81.36(16) . .
O9 Ag4 Ag3 159.0(2) . .
C1 Ag4 Ag3 48.01(13) . .
O3W Ag4 Ag3 113.9(6) . .
C2 Ag4 Ag3 66.14(16) . .
Ag5 Ag4 Ag3 100.02(2) . .
O11 Ag4 Ag1 120.46(18) . .
O9 Ag4 Ag1 135.09(18) . .
C1 Ag4 Ag1 44.95(14) . .
O3W Ag4 Ag1 75.3(4) . .
C2 Ag4 Ag1 69.12(15) . .
Ag5 Ag4 Ag1 57.46(2) . .
Ag3 Ag4 Ag1 56.963(19) . .
O5 Ag5 O8 97.1(2) . .
O5 Ag5 O8 91.3(2) . 2_656
O8 Ag5 O8 79.19(19) . 2_656
O5 Ag5 C2 158.4(2) . .
O8 Ag5 C2 96.8(2) . .
O8 Ag5 C2 107.5(2) 2_656 .
O5 Ag5 C1 130.5(2) . .
O8 Ag5 C1 118.6(2) . .
O8 Ag5 C1 126.1(2) 2_656 .
C2 Ag5 C1 28.2(2) . .
O5 Ag5 Ag1 83.24(16) . .
O8 Ag5 Ag1 142.99(13) . .
O8 Ag5 Ag1 137.80(12) 2_656 .
C2 Ag5 Ag1 75.70(16) . .
C1 Ag5 Ag1 47.50(14) . .
O5 Ag5 Ag4 106.7(2) . .
O8 Ag5 Ag4 80.65(13) . .
O8 Ag5 Ag4 154.43(14) 2_656 .
C2 Ag5 Ag4 59.61(17) . .
C1 Ag5 Ag4 53.34(14) . .
Ag1 Ag5 Ag4 64.12(2) . .
O13 Ag6 O12 163.1(2) 2_665 .
O13 Ag6 O10 101.0(2) 2_665 .
O12 Ag6 O10 92.2(2) . .
O13 Ag6 Ag6 82.65(16) 2_665 2_665
O12 Ag6 Ag6 80.65(15) . 2_665
O10 Ag6 Ag6 133.19(12) . 2_665
C6 Ag7 O2 155.46(16) 1_655 .
C6 Ag7 O4 126.71(17) 1_655 .
O2 Ag7 O4 74.66(17) . .
C6 Ag7 O1W 119.38(17) 1_655 .
O2 Ag7 O1W 75.76(17) . .
O4 Ag7 O1W 72.53(18) . .
C2 C1 Ag1 150.5(6) . .
C2 C1 Ag3 124.8(5) . .
Ag1 C1 Ag3 81.0(2) . .
C2 C1 Ag2 115.0(5) . .
Ag1 C1 Ag2 80.38(19) . .
Ag3 C1 Ag2 80.64(19) . .
C2 C1 Ag4 88.2(5) . .
Ag1 C1 Ag4 82.8(2) . .
Ag3 C1 Ag4 78.81(19) . .
Ag2 C1 Ag4 155.2(3) . .
C2 C1 Ag5 74.5(5) . .
Ag1 C1 Ag5 75.99(18) . .
Ag3 C1 Ag5 145.0(3) . .
Ag2 C1 Ag5 120.2(2) . .
Ag4 C1 Ag5 72.47(17) . .
C1 C2 C3 167.8(7) . .
C1 C2 Ag5 77.3(5) . .
C3 C2 Ag5 114.7(4) . .
C1 C2 Ag4 65.3(4) . .
C3 C2 Ag4 115.3(4) . .
Ag5 C2 Ag4 68.81(19) . .
O1 C3 C2 112.6(5) . .
O1 C3 H3A 109.1 . .
C2 C3 H3A 109.1 . .
O1 C3 H3B 109.1 . .
C2 C3 H3B 109.1 . .
H3A C3 H3B 107.8 . .
O1 C4 C5 112.4(4) . .
O1 C4 C9 127.6(4) . .
C5 C4 C9 120.0 . .
C4 C5 C6 120.0 . .
C4 C5 H5 120.0 . .
C6 C5 H5 120.0 . .
C7 C6 C5 120.0 . .
C7 C6 Ag7 89.37(12) . 1_455
C5 C6 Ag7 93.53(12) . 1_455
C7 C6 H6 120.0 . .
C5 C6 H6 120.0 . .
Ag7 C6 H6 87.1 1_455 .
C6 C7 C8 120.0 . .
C6 C7 H7 120.0 . .
C8 C7 H7 120.0 . .
C9 C8 C7 120.0 . .
C9 C8 H8 120.0 . .
C7 C8 H8 120.0 . .
C4 C9 C8 120.0 . .
C4 C9 H9 120.0 . .
C8 C9 H9 120.0 . .
C4 O1 C3 119.2(6) . .
C10 O2 Ag7 136.6(4) . .
C10 O2 Ag1 127.1(4) . .
Ag7 O2 Ag1 92.57(16) . .
C10 O3 Ag2 115.5(4) . .
O3 C10 O2 128.6(6) . .
O3 C10 C11 115.3(6) . .
O2 C10 C11 116.1(6) . .
F5 C11 F4 104.5(8) . .
F5 C11 C12 111.3(8) . .
F4 C11 C12 106.0(7) . .
F5 C11 C10 111.0(6) . .
F4 C11 C10 111.3(7) . .
C12 C11 C10 112.4(7) . .
F2 C12 F1 110.6(9) . .
F2 C12 F3 110.0(7) . .
F1 C12 F3 109.8(8) . .
F2 C12 C11 107.0(8) . .
F1 C12 C11 109.7(8) . .
F3 C12 C11 109.7(10) . .
C13 O4 Ag1 122.8(5) . .
C13 O4 Ag7 145.1(5) . .
Ag1 O4 Ag7 91.66(17) . .
C13 O5 Ag5 123.2(5) . .
O5 C13 O4 130.0(7) . .
O5 C13 C14 113.7(7) . .
O4 C13 C14 116.3(7) . .
F10 C14 F9 108.8(12) . .
F10 C14 C15 110.8(11) . .
F9 C14 C15 102.3(8) . .
F10 C14 C13 111.6(8) . .
F9 C14 C13 108.3(10) . .
C15 C14 C13 114.5(9) . .
F7 C15 F6 108.2(9) . .
F7 C15 F8 109.0(8) . .
F6 C15 F8 108.7(8) . .
F7 C15 C14 112.8(10) . .
F6 C15 C14 107.8(9) . .
F8 C15 C14 110.1(10) . .
C16 O6 Ag2 139.0(4) . 2_655
C16 O6 Ag2 122.4(4) . .
Ag2 O6 Ag2 98.55(16) 2_655 .
C16 O7 Ag3 110.9(4) . .
O6 C16 O7 127.9(6) . .
O6 C16 C17 118.3(7) . .
O7 C16 C17 113.8(6) . .
F14 C17 C18 111.1(10) . .
F14 C17 F15 106.2(11) . .
C18 C17 F15 94.8(11) . .
F14 C17 C16 115.2(8) . .
C18 C17 C16 117.4(8) . .
F15 C17 C16 109.5(8) . .
F11 C18 F13 107.2(8) . .
F11 C18 F12 106.6(9) . .
F13 C18 F12 107.3(8) . .
F11 C18 C17 118.7(9) . .
F13 C18 C17 119.7(10) . .
F12 C18 C17 95.4(10) . .
C19 O8 Ag5 122.8(5) . .
C19 O8 Ag5 135.9(5) . 2_656
Ag5 O8 Ag5 100.81(19) . 2_656
C19 O9 Ag4 125.3(5) . .
O9 C19 O8 128.9(8) . .
O9 C19 C20 114.6(7) . .
O8 C19 C20 116.6(7) . .
F20 C20 C21 110.6(12) . .
F20 C20 F19 100.1(16) . .
C21 C20 F19 105.9(11) . .
F20 C20 C19 111.0(9) . .
C21 C20 C19 117.1(13) . .
F19 C20 C19 110.8(10) . .
F16 C21 F17 112.8(12) . .
F16 C21 F18 112.6(13) . .
F17 C21 F18 112.7(11) . .
F16 C21 C20 107.3(14) . .
F17 C21 C20 114.9(18) . .
F18 C21 C20 95.2(15) . .
C22 O10 Ag3 125.3(5) . .
C22 O10 Ag6 136.6(5) . .
Ag3 O10 Ag6 97.9(2) . .
C22 O11 Ag4 119.5(6) . .
O10 C22 O11 129.9(7) . .
O10 C22 C23 115.7(8) . .
O11 C22 C23 114.4(8) . .
C24 C23 F24 116.0(10) . .
C24 C23 C22 121.5(15) . .
F24 C23 C22 111.9(11) . .
C24 C23 F25 98.6(11) . .
F24 C23 F25 96.6(14) . .
C22 C23 F25 107.5(10) . .
F22 C24 C23 111.2(12) . .
F22 C24 F21 115.2(9) . .
C23 C24 F21 87.5(12) . .
F22 C24 F23 114.0(8) . .
C23 C24 F23 110.0(13) . .
F21 C24 F23 115.8(8) . .
C25 O12 Ag6 124.4(5) . .
C25 O13 Ag6 122.1(6) . 2_665
O12 C25 O13 129.9(8) . .
O12 C25 C26 115.7(8) . .
O13 C25 C26 114.4(9) . .
F29 C26 C27 109.1(13) . .
F29 C26 F30 113.0(16) . .
C27 C26 F30 94.7(14) . .
F29 C26 C25 110.6(13) . .
C27 C26 C25 119.0(11) . .
F30 C26 C25 109.5(9) . .
F27 C27 F26 112.9(11) . .
F27 C27 F28 112.5(9) . .
F26 C27 F28 112.4(10) . .
F27 C27 C26 106.4(13) . .
F26 C27 C26 101.5(13) . .
F28 C27 C26 110.5(14) . .
Ag1 O1W Ag7 86.16(18) . .
Ag1 O1W H1WA 114.3 . .
Ag7 O1W H1WA 114.3 . .
Ag1 O1W H1WB 114.2 . .
Ag7 O1W H1WB 114.2 . .
H1WA O1W H1WB 111.5 . .
Ag3 O2W H2WC 109.5 . .
Ag3 O2W H2WA 109.6 . .
H2WC O2W H2WA 109.8 . .
Ag4 O3W H3WA 109.3 . .
Ag4 O3W H3WC 108.4 . .
H3WA O3W H3WC 109.5 . .
H4WB O4W H4WA 107.8 . .
H5WA O5W H5WC 109.5 . .
H6WA O6W H6WB 112.2 . .

loop_
_geom_bond_atom_site_label_1
_geom_bond_atom_site_label_2
_geom_bond_distance
_geom_bond_site_symmetry_2
Ag1 C1 2.186(6) .
Ag1 O4 2.328(5) .
Ag1 O2 2.396(4) .
Ag1 O1W 2.487(5) .
Ag1 Ag5 2.8773(7) .
Ag1 Ag2 2.8796(7) .
Ag1 Ag3 2.8944(8) .
Ag1 Ag4 3.0707(9) .
Ag2 C1 2.274(6) .
Ag2 O6 2.328(4) 2_655
Ag2 O3 2.351(4) .
Ag2 O6 2.490(5) .
Ag2 Ag3 2.9413(7) .
Ag3 C1 2.271(6) .
Ag3 O10 2.315(5) .
Ag3 O2W 2.329(5) .
Ag3 O7 2.470(5) .
Ag3 Ag4 2.9973(9) .
Ag4 O11 2.254(6) .
Ag4 O9 2.302(6) .
Ag4 C1 2.446(6) .
Ag4 O3W 2.448(15) .
Ag4 C2 2.690(7) .
Ag4 Ag5 2.9075(8) .
Ag5 O5 2.231(6) .
Ag5 O8 2.362(5) .
Ag5 O8 2.420(5) 2_656
Ag5 C2 2.443(8) .
Ag5 C1 2.473(6) .
Ag6 O13 2.187(6) 2_665
Ag6 O12 2.202(6) .
Ag6 O10 2.533(6) .
Ag6 Ag6 2.8695(11) 2_665
Ag7 C6 2.350(3) 1_655
Ag7 O2 2.366(5) .
Ag7 O4 2.468(5) .
Ag7 O1W 2.551(6) .
C1 C2 1.198(9) .
C2 C3 1.511(7) .
C3 O1 1.405(10) .
C3 H3A 0.9700 .
C3 H3B 0.9700 .
C4 O1 1.360(10) .
C4 C5 1.3899 .
C4 C9 1.3900 .
C5 C6 1.3900 .
C5 H5 0.9300 .
C6 C7 1.3900 .
C6 Ag7 2.350(3) 1_455
C6 H6 0.9300 .
C7 C8 1.3901 .
C7 H7 0.9299 .
C8 C9 1.3901 .
C8 H8 0.9299 .
C9 H9 0.9300 .
O2 C10 1.245(8) .
O3 C10 1.242(8) .
C10 C11 1.547(10) .
C11 F5 1.352(10) .
C11 F4 1.354(10) .
C11 C12 1.510(17) .
C12 F2 1.306(8) .
C12 F1 1.307(9) .
C12 F3 1.310(8) .
O4 C13 1.224(9) .
O5 C13 1.224(10) .
C13 C14 1.564(11) .
C14 F10 1.289(13) .
C14 F9 1.382(15) .
C14 C15 1.463(18) .
C15 F7 1.314(9) .
C15 F6 1.320(9) .
C15 F8 1.320(8) .
O6 C16 1.236(8) .
O6 Ag2 2.328(4) 2_655
O7 C16 1.242(8) .
C16 C17 1.514(11) .
C17 F14 1.259(12) .
C17 C18 1.411(16) .
C17 F15 1.455(14) .
C18 F11 1.313(9) .
C18 F13 1.316(8) .
C18 F12 1.340(9) .
O8 C19 1.221(9) .
O8 Ag5 2.420(5) 2_656
O9 C19 1.207(10) .
C19 C20 1.583(13) .
C20 F20 1.336(15) .
C20 C21 1.35(2) .
C20 F19 1.403(17) .
C21 F16 1.233(11) .
C21 F17 1.249(10) .
C21 F18 1.250(11) .
O10 C22 1.202(10) .
O11 C22 1.236(11) .
C22 C23 1.556(13) .
C23 C24 1.33(2) .
C23 F24 1.379(17) .
C23 F25 1.597(19) .
C24 F22 1.318(9) .
C24 F21 1.336(9) .
C24 F23 1.339(9) .
O12 C25 1.218(11) .
O13 C25 1.247(11) .
O13 Ag6 2.187(6) 2_665
C25 C26 1.561(13) .
C26 F29 1.248(18) .
C26 C27 1.41(2) .
C26 F30 1.450(18) .
C27 F27 1.299(10) .
C27 F26 1.307(10) .
C27 F28 1.311(9) .
O1W H1WA 0.8500 .
O1W H1WB 0.8501 .
O2W H2WC 0.8500 .
O2W H2WA 0.8200 .
O3W H3WA 0.8500 .
O3W H3WC 0.8499 .
O4W H4WB 0.8501 .
O4W H4WA 0.8500 .
O5W H5WA 0.8500 .
O5W H5WC 0.8500 .
O6W H6WA 0.8500 .
O6W H6WB 0.8501 .
